data_4074288
loop_
_publ_author_name
'Nielsen, David J.'
'Cavell, Kingsley J.'
'Skelton, Brian W.'
'White, Allan H.'

_publ_section_title
;
 Silver(I) and Palladium(II) Complexes of an Ether-Functionalized
 Quasi-pincer Bis-carbene Ligand and Its Alkyl Analogue
;
_journal_issue 20
_journal_name_full Organometallics
_journal_page_first 4850
_journal_paper_doi 10.1021/om0605175
_journal_volume 25
_journal_year 2006
_chemical_formula_moiety 'C14 H21 Cl1 N5 O1 Pd1, B F4''
_chemical_formula_sum 'C14 H21 B Cl F4 N5 O Pd'
_chemical_formula_weight 504.03
_space_group_IT_number 14
_symmetry_cell_setting monoclinic
_symmetry_space_group_name_Hall '-P 2ybc'
_symmetry_space_group_name_H-M 'P 1 21/c 1'
_cell_angle_alpha 90.00000
_cell_angle_beta 93.115(2)
_cell_angle_gamma 90.00000
_cell_formula_units_Z 4
_cell_length_a 11.6850(9)
_cell_length_b 11.8826(9)
_cell_length_c 13.5590(10)
_cell_measurement_reflns_used 7329
_cell_measurement_temperature 150(2)
_cell_measurement_theta_max 33.4
_cell_measurement_theta_min 2.7
_cell_volume 1879.9(2)
_computing_cell_refinement 'Siemens SAINT (Siemens, 1995)'
_computing_data_collection 'Siemens SMART (Siemens, 1995)'
_computing_data_reduction 'xtal ADDREF SORTRF'
_computing_molecular_graphics xtal
_computing_publication_material 'xtal BONDLA CIFIO'
_computing_structure_refinement 'xtal CRYLSQ'
_computing_structure_solution xtal
_diffrn_ambient_temperature 150(2)
_diffrn_measured_fraction_theta_full 1.0
_diffrn_measured_fraction_theta_max 1.0
_diffrn_measurement_device_type
;
Bruker SMART CCD diffractometer
;
_diffrn_measurement_method '\w scans'
_diffrn_radiation_detector 'CCD area detector'
_diffrn_radiation_monochromator graphite
_diffrn_radiation_source 'sealed tube'
_diffrn_radiation_type 'Mo K\a'
_diffrn_radiation_wavelength .71073
_diffrn_reflns_av_R_equivalents .051
_diffrn_reflns_av_sigmaI/netI .106
_diffrn_reflns_limit_h_max 19
_diffrn_reflns_limit_h_min -19
_diffrn_reflns_limit_k_max 20
_diffrn_reflns_limit_k_min -20
_diffrn_reflns_limit_l_max 23
_diffrn_reflns_limit_l_min -23
_diffrn_reflns_number 39102
_diffrn_reflns_theta_full 37.5
_diffrn_reflns_theta_max 37.5
_diffrn_reflns_theta_min 1.75
_diffrn_standards_decay_% 0
_diffrn_standards_number 0
_exptl_absorpt_coefficient_mu 1.182
_exptl_absorpt_correction_T_max .84
_exptl_absorpt_correction_T_min .73
_exptl_absorpt_correction_type multi-scan
_exptl_absorpt_process_details
;
 SADABS; Sheldrick, 1996
;
_exptl_crystal_colour colourless
_exptl_crystal_density_diffrn 1.781
_exptl_crystal_density_method 'not measured'
_exptl_crystal_description plate
_exptl_crystal_F_000 1008
_exptl_crystal_size_max .12
_exptl_crystal_size_mid .09
_exptl_crystal_size_min .08
_refine_diff_density_max 1.789
_refine_diff_density_min -.76
_refine_ls_extinction_method none
_refine_ls_goodness_of_fit_all .947
_refine_ls_goodness_of_fit_ref 1.006
_refine_ls_hydrogen_treatment refall
_refine_ls_matrix_type full
_refine_ls_number_constraints 0
_refine_ls_number_parameters 355
_refine_ls_number_reflns 6662
_refine_ls_number_restraints 0
_refine_ls_R_factor_all .07
_refine_ls_R_factor_gt .036
_refine_ls_shift/su_max .002
_refine_ls_shift/su_mean .0005
_refine_ls_structure_factor_coef F
_refine_ls_weighting_scheme calc
_refine_ls_wR_factor_all .039
_refine_ls_wR_factor_ref .034
_reflns_d_resolution_high .583
_reflns_d_resolution_low 11.641
_reflns_Friedel_coverage 0
_reflns_limit_h_max 19
_reflns_limit_h_min 0
_reflns_limit_k_max 20
_reflns_limit_k_min 0
_reflns_limit_l_max 23
_reflns_limit_l_min -23
_reflns_number_gt 6662
_reflns_number_total 9802
_reflns_threshold_expression 'F    > 4.00 sig(F   )'
_cod_data_source_file om0605175si20060613_053354.cif
_cod_data_source_block 609341
_cod_original_sg_symbol_Hall -p_2ybc
_cod_original_sg_symbol_H-M P_1_21/c_1
_cod_original_formula_sum 'C14 H21 B1 Cl1 F4 N5 O1 Pd1'
_cod_database_code 4074288

loop_
_symmetry_equiv_pos_as_xyz
+x,+y,+z
-x,1/2+y,1/2-z
-x,-y,-z
+x,1/2-y,1/2+z

loop_
_atom_site_label
_atom_site_fract_x
_atom_site_fract_y
_atom_site_fract_z
_atom_site_U_iso_or_equiv
_atom_site_adp_type
_atom_site_occupancy
Pd .300092(12) .687490(11) .412316(10) .01820(6) Uani 1.00000
Cl .43631(4) .74318(4) .30007(4) .0249(2) Uani 1.00000
O0 .25454(13) .35753(13) .53388(12) .0299(7) Uani 1.00000
C0 .3445(2) .32229(19) .47403(19) .0316(11) Uani 1.00000
C1 .38257(19) .41230(18) .40465(17) .0290(10) Uani 1.00000
N1 .29085(16) .45203(14) .33583(13) .0270(8) Uani 1.00000
C2 .25482(17) .55983(18) .32605(14) .0241(9) Uani 1.00000
N3 .18244(17) .56171(17) .24544(13) .0335(9) Uani 1.00000
C31 .1319(2) .6625(3) .1991(2) .0413(14) Uani 1.00000
C4 .1720(3) .4546(2) .2053(2) .0478(15) Uani 1.00000
C5 .2389(3) .3870(2) .2608(2) .0424(14) Uani 1.00000
C0' .2898(2) .4048(2) .62735(17) .0309(11) Uani 1.00000
C1' .29738(18) .53200(18) .62523(16) .0265(10) Uani 1.00000
N1' .19020(14) .58104(14) .58511(12) .0224(7) Uani 1.00000
C2' .17758(16) .64175(16) .50150(14) .0210(8) Uani 1.00000
N3' .06547(14) .66946(14) .49287(13) .0249(8) Uani 1.00000
C31' .0099(2) .7405(2) .4172(2) .0375(13) Uani 1.00000
C4' .00815(19) .62485(19) .57065(18) .0296(10) Uani 1.00000
C5' .08607(18) .56988(19) .62862(17) .0275(10) Uani 1.00000
N01 .35551(16) .81387(14) .50809(13) .0262(8) Uani 1.00000
C01 .3934(2) .88374(17) .55672(15) .0289(10) Uani 1.00000
C02 .4420(4) .9743(2) .6172(2) .0469(16) Uani 1.00000
B .1848(3) 1.0516(2) .3938(2) .0367(14) Uani 1.00000
F1 .14751(16) 1.14237(16) .34044(14) .0630(11) Uani 1.00000
F2 .1878(5) .9478(6) .3441(5) .049(2) Uani .50000
F2' .1366(7) .9642(6) .3545(6) .096(5) Uani .50000
F3 .0840(4) 1.0319(4) .4577(3) .076(3) Uani .50000
F3' .1859(3) 1.0619(4) .4888(2) .056(2) Uani .50000
F4 .2711(4) 1.0641(3) .4607(3) .068(2) Uani .50000
F4' .3045(3) 1.0579(3) .3658(3) .052(2) Uani .50000
H0a .409(2) .298(2) .519(2) .037(7) Uiso 1.00000
H0b .320(2) .259(2) .439(2) .040(7) Uiso 1.00000
H1a .412(2) .476(2) .4419(18) .029(6) Uiso 1.00000
H1b .442(3) .382(2) .367(2) .046(8) Uiso 1.00000
H4 .132(3) .441(3) .152(2) .054(9) Uiso 1.00000
H5 .262(3) .314(3) .257(2) .055(9) Uiso 1.00000
H0'a .233(2) .384(2) .6739(18) .028(6) Uiso 1.00000
H0'b .365(2) .375(2) .6469(17) .024(6) Uiso 1.00000
H1'a .312(2) .561(2) .6889(18) .026(6) Uiso 1.00000
H1'b .359(2) .559(2) .5843(18) .032(7) Uiso 1.00000
H4' -.068(2) .639(2) .5742(19) .036(7) Uiso 1.00000
H5' .082(2) .537(2) .6882(18) .028(6) Uiso 1.00000
H31a .158(3) .665(3) .140(3) .061(10) Uiso 1.00000
H31b .050(3) .660(2) .201(2) .046(8) Uiso 1.00000
H31c .160(3) .730(3) .233(3) .071(11) Uiso 1.00000
H31'a .063(3) .786(2) .393(2) .046(8) Uiso 1.00000
H31'b -.025(2) .691(2) .364(2) .039(8) Uiso 1.00000
H31'c -.049(3) .781(3) .445(3) .077(12) Uiso 1.00000
H02a .415(3) 1.039(3) .602(3) .068(11) Uiso 1.00000
H02b .444(3) .956(3) .681(3) .065(10) Uiso 1.00000
H02c .516(3) .973(2) .609(2) .039(8) Uiso 1.00000

loop_
_atom_site_aniso_label
_atom_site_aniso_U_11
_atom_site_aniso_U_22
_atom_site_aniso_U_33
_atom_site_aniso_U_12
_atom_site_aniso_U_13
_atom_site_aniso_U_23
Pd .01751(6) .01693(6) .02011(6) -.00173(6) .00073(4) -.00004(6)
Cl .0236(2) .0269(2) .0247(2) -.00204(18) .00449(17) .00057(18)
O0 .0247(7) .0266(7) .0376(9) .0004(6) -.0047(6) .0034(6)
C0 .0306(11) .0215(9) .0420(12) .0037(8) -.0037(9) -.0025(9)
C1 .0243(10) .0247(10) .0378(12) .0002(8) .0012(8) -.0074(8)
N1 .0312(9) .0231(8) .0263(9) -.0071(7) -.0009(7) -.0059(6)
C2 .0233(9) .0265(9) .0225(9) -.0091(8) .0001(7) -.0007(7)
N3 .0361(10) .0390(10) .0247(9) -.0145(9) -.0066(7) .0034(8)
C31 .0353(13) .0571(17) .0303(12) -.0084(12) -.0088(10) .0156(11)
C4 .0626(18) .0501(16) .0290(12) -.0268(14) -.0132(12) -.0038(11)
C5 .0584(17) .0324(12) .0358(13) -.0170(12) -.0026(11) -.0127(10)
C0' .0288(11) .0303(11) .0331(12) .0060(9) -.0016(9) .0087(9)
C1' .0232(9) .0304(10) .0255(10) .0010(8) -.0030(8) .0024(8)
N1' .0208(7) .0229(7) .0236(7) -.0003(6) .0027(6) .0015(6)
C2' .0199(8) .0188(8) .0243(9) -.0005(7) .0011(7) .0000(7)
N3' .0204(7) .0226(8) .0317(9) .0014(6) .0017(6) .0057(6)
C31' .0274(11) .0384(13) .0468(15) .0068(10) .0035(10) .0182(11)
C4' .0216(9) .0288(10) .0393(12) .0012(8) .0090(8) .0039(9)
C5' .0260(10) .0278(10) .0293(11) -.0007(8) .0073(8) .0041(8)
N01 .0316(9) .0207(7) .0268(8) -.0021(7) .0066(7) .0002(7)
C01 .0410(12) .0222(9) .0246(10) -.0056(9) .0120(9) -.0007(7)
C02 .082(2) .0332(13) .0268(12) -.0242(15) .0148(13) -.0089(10)
B .0421(15) .0344(13) .0325(14) .0035(12) -.0098(11) -.0039(11)
F1 .0575(11) .0607(11) .0696(12) .0047(9) -.0082(9) .0267(10)
F2 .078(4) .038(2) .030(2) .005(2) .003(2) -.0055(14)
F2' .160(8) .062(5) .063(4) -.073(5) -.021(5) -.001(3)
F3 .072(3) .093(3) .065(3) -.008(2) .031(2) .001(2)
F3' .045(2) .102(3) .0232(15) .014(2) .0025(14) -.0054(17)
F4 .073(3) .0341(17) .091(3) -.0002(18) -.050(2) .0068(18)
F4' .0382(17) .071(2) .049(2) .0199(16) .0117(14) .0023(17)

loop_
_atom_type_symbol
_atom_type_oxidation_number
_atom_type_number_in_cell
_atom_type_scat_dispersion_real
_atom_type_scat_dispersion_imag
_atom_type_scat_source
C 0 56 .002 .002 'Int Tables Vol IV Tables 2.2B and 2.3.1'
H 0 84 0 0 'Int Tables Vol IV Tables 2.2B and 2.3.1'
B 0 4 0 .001 'Int Tables Vol IV Tables 2.2B and 2.3.1'
Cl 0 4 .132 .159 'Int Tables Vol IV Tables 2.2B and 2.3.1'
N 0 20 .004 .003 'Int Tables Vol IV Tables 2.2B and 2.3.1'
F 0 16 .014 .01 'Int Tables Vol IV Tables 2.2B and 2.3.1'
O 0 4 .008 .006 'Int Tables Vol IV Tables 2.2B and 2.3.1'
Pd 0 4 -1.177 1.007 'Int Tables Vol IV Tables 2.2B and 2.3.1'

loop_
_geom_angle_atom_site_label_1
_geom_angle_atom_site_label_2
_geom_angle_atom_site_label_3
_geom_angle
Cl Pd C2 90.10(6)
Cl Pd C2' 176.74(6)
Cl Pd N01 90.12(5)
C2 Pd C2' 88.38(8)
C2 Pd N01 175.98(7)
C2' Pd N01 91.59(7)
C0 O0 C0' 115.82(17)
O0 C0 C1 113.50(18)
O0 C0 H0a 107.5(17)
O0 C0 H0b 108.2(17)
C1 C0 H0a 110.4(16)
C1 C0 H0b 110.8(17)
H0a C0 H0b 106(2)
C0 C1 N1 113.38(18)
C0 C1 H1a 109.7(15)
C0 C1 H1b 108.1(17)
N1 C1 H1a 108.0(15)
N1 C1 H1b 108.4(17)
H1a C1 H1b 109(2)
C1 N1 C2 125.62(17)
C1 N1 C5 124.31(19)
C2 N1 C5 109.48(18)
Pd C2 N1 126.79(14)
Pd C2 N3 127.31(16)
N1 C2 N3 105.90(18)
C2 N3 C31 125.7(2)
C2 N3 C4 110.0(2)
C31 N3 C4 123.9(2)
N3 C31 H31a 106(2)
N3 C31 H31b 110.0(17)
N3 C31 H31c 111(2)
H31a C31 H31b 115(3)
H31a C31 H31c 106(3)
H31b C31 H31c 109(3)
N3 C4 C5 107.3(2)
N3 C4 H4 123(2)
C5 C4 H4 130(2)
N1 C5 C4 107.3(2)
N1 C5 H5 117(2)
C4 C5 H5 135(2)
O0 C0' C1' 113.00(18)
O0 C0' H0'a 107.6(14)
O0 C0' H0'b 108.1(14)
C1' C0' H0'a 107.7(14)
C1' C0' H0'b 108.4(14)
H0'a C0' H0'b 112(2)
C0' C1' N1' 110.82(17)
C0' C1' H1'a 110.9(15)
C0' C1' H1'b 112.6(15)
N1' C1' H1'a 108.2(14)
N1' C1' H1'b 107.1(14)
H1'a C1' H1'b 107(2)
C1' N1' C2' 125.51(17)
C1' N1' C5' 123.93(17)
C2' N1' C5' 110.56(16)
Pd C2' N1' 127.33(14)
Pd C2' N3' 127.22(14)
N1' C2' N3' 105.40(17)
C2' N3' C31' 126.65(19)
C2' N3' C4' 110.35(17)
C31' N3' C4' 122.93(18)
N3' C31' H31'a 108.0(19)
N3' C31' H31'b 108.2(16)
N3' C31' H31'c 109(2)
H31'a C31' H31'b 112(3)
H31'a C31' H31'c 112(3)
H31'b C31' H31'c 108(3)
N3' C4' C5' 107.0(2)
N3' C4' H4' 119.2(17)
C5' C4' H4' 133.8(17)
N1' C5' C4' 106.7(2)
N1' C5' H5' 121.2(15)
C4' C5' H5' 131.8(15)
Pd N01 C01 174.70(19)
N01 C01 C02 178.9(2)
C01 C02 H02a 114(2)
C01 C02 H02b 110(2)
C01 C02 H02c 105.8(19)
H02a C02 H02b 116(3)
H02a C02 H02c 110(3)
H02b C02 H02c 99(3)
F1 B F2 117.2(3)
F1 B F2' 107.5(4)
F1 B F3 100.9(3)
F1 B F3' 116.1(3)
F1 B F4 119.0(3)
F1 B F4' 96.0(2)
F2 B F3 100.3(4)
F2 B F4 112.8(4)
F2' B F3' 118.1(5)
F2' B F4' 109.7(4)
F3 B F4 102.2(3)
F3' B F4' 107.1(3)

loop_
_geom_bond_atom_site_label_1
_geom_bond_atom_site_label_2
_geom_bond_distance
Pd Cl 2.3561(5)
Pd C2 1.970(2)
Pd C2' 1.999(2)
Pd N01 2.0663(17)
O0 C0 1.425(3)
O0 C0' 1.426(3)
C0 C1 1.507(3)
C0 H0a .98(3)
C0 H0b .93(3)
C1 N1 1.461(3)
C1 H1a .96(2)
C1 H1b .96(3)
N1 C2 1.353(3)
N1 C5 1.391(3)
C2 N3 1.345(3)
N3 C31 1.462(4)
N3 C4 1.386(4)
C31 H31a .87(4)
C31 H31b .95(3)
C31 H31c .97(4)
C4 C5 1.326(4)
C4 H4 .86(3)
C5 H5 .91(3)
C0' C1' 1.514(3)
C0' H0'a .97(2)
C0' H0'b .98(2)
C1' N1' 1.459(3)
C1' H1'a .94(2)
C1' H1'b .98(3)
N1' C2' 1.345(3)
N1' C5' 1.387(3)
C2' N3' 1.350(3)
N3' C31' 1.454(3)
N3' C4' 1.385(3)
C31' H31'a .90(3)
C31' H31'b 1.00(3)
C31' H31'c .93(4)
C4' C5' 1.340(3)
C4' H4' .91(3)
C5' H5' .90(2)
N01 C01 1.135(3)
C01 C02 1.450(4)
C02 H02a .85(4)
C02 H02b .90(4)
C02 H02c .88(3)
B F1 1.358(3)
B F2 1.406(8)
B F2' 1.283(8)
B F3 1.518(5)
B F3' 1.293(4)
B F4 1.328(5)
B F4' 1.471(4)
